data_7118044
loop_
_publ_author_name
'Shi, Yan X.'
'Liang, Rong Z.'
'Martin, Katherine A.'
'Star, Daniel G.'
'D\'iaz, Jes\'us'
'Li, Xin Y.'
'Ganguly, Rakesh'
'Garc\'ia, Felipe'

_publ_section_title
;
 Steric C-N bond activation on the dimeric macrocycle
 [{P(\m-NR)}2(\m-NR)]2.
;
_journal_issue 92
_journal_name_full 'Chemical communications (Cambridge, England)'
_journal_page_first 16468
_journal_page_last 16471
_journal_paper_doi 10.1039/c5cc06034f
_journal_volume 51
_journal_year 2015
_chemical_formula_sum 'C15 H36 N6 P4 Se4'
_chemical_formula_weight 740.22
_space_group_crystal_system monoclinic
_space_group_IT_number 14
_space_group_name_Hall '-P 2ybc'
_space_group_name_H-M_alt 'P 1 21/c 1'
_symmetry_space_group_name_Hall '-P 2ybc'
_symmetry_space_group_name_H-M 'P 1 21/c 1'
_atom_sites_solution_hydrogens geom
_audit_creation_method SHELXL-2014/6
_audit_update_record
;
2015-06-19 deposited with the CCDC.
2015-08-28 downloaded from the CCDC.
;
_cell_angle_alpha 90
_cell_angle_beta 90.007(3)
_cell_angle_gamma 90
_cell_formula_units_Z 4
_cell_length_a 13.8909(11)
_cell_length_b 15.9194(13)
_cell_length_c 13.2049(11)
_cell_measurement_reflns_used 2408
_cell_measurement_temperature 103.(2)
_cell_measurement_theta_max 18.8408
_cell_measurement_theta_min 2.4830
_cell_volume 2920.1(4)
_computing_cell_refinement 'Bruker SAINT'
_computing_data_collection 'Bruker APEX2'
_computing_data_reduction 'Bruker SAINT'
_computing_molecular_graphics 'Bruker SHELXTL'
_computing_publication_material 'Bruker SHELXTL'
_computing_structure_refinement 'SHELXL-2014/6 (Sheldrick, 2014)'
_computing_structure_solution 'SHELXS-97 (Sheldrick 2008)'
_diffrn_ambient_temperature 103(2)
_diffrn_measured_fraction_theta_full 1.000
_diffrn_measured_fraction_theta_max 0.999
_diffrn_measurement_device_type 'Bruker APEX-II CCD'
_diffrn_measurement_method '\f and \w scans'
_diffrn_radiation_type MoK\a
_diffrn_radiation_wavelength 0.71073
_diffrn_reflns_av_R_equivalents 0.1620
_diffrn_reflns_av_unetI/netI 0.1281
_diffrn_reflns_laue_measured_fraction_full 1.000
_diffrn_reflns_laue_measured_fraction_max 0.999
_diffrn_reflns_limit_h_max 14
_diffrn_reflns_limit_h_min -16
_diffrn_reflns_limit_k_max 19
_diffrn_reflns_limit_k_min -19
_diffrn_reflns_limit_l_max 16
_diffrn_reflns_limit_l_min -15
_diffrn_reflns_number 37170
_diffrn_reflns_point_group_measured_fraction_full 1.000
_diffrn_reflns_point_group_measured_fraction_max 0.999
_diffrn_reflns_theta_full 25.242
_diffrn_reflns_theta_max 25.709
_diffrn_reflns_theta_min 1.466
_exptl_absorpt_coefficient_mu 5.259
_exptl_absorpt_correction_T_max 0.74
_exptl_absorpt_correction_T_min 0.63
_exptl_absorpt_correction_type multi-scan
_exptl_absorpt_process_details 'SADABS V2014/4 (Bruker AXS Inc.)'
_exptl_crystal_colour colourless
_exptl_crystal_density_diffrn 1.684
_exptl_crystal_description block
_exptl_crystal_F_000 1456
_exptl_crystal_size_max 0.120
_exptl_crystal_size_mid 0.080
_exptl_crystal_size_min 0.060
_refine_diff_density_max 1.397
_refine_diff_density_min -1.258
_refine_diff_density_rms 0.238
_refine_ls_extinction_method none
_refine_ls_goodness_of_fit_ref 1.045
_refine_ls_hydrogen_treatment constr
_refine_ls_matrix_type full
_refine_ls_number_parameters 301
_refine_ls_number_reflns 5560
_refine_ls_number_restraints 180
_refine_ls_restrained_S_all 1.037
_refine_ls_R_factor_all 0.1665
_refine_ls_R_factor_gt 0.0769
_refine_ls_shift/su_max 0.000
_refine_ls_shift/su_mean 0.000
_refine_ls_structure_factor_coef Fsqd
_refine_ls_weighting_details 'w=1/[\s^2^(Fo^2^)+(0.1088P)^2^+32.6585P] where P=(Fo^2^+2Fc^2^)/3'
_refine_ls_weighting_scheme calc
_refine_ls_wR_factor_gt 0.2078
_refine_ls_wR_factor_ref 0.2539
_reflns_Friedel_coverage 0.000
_reflns_number_gt 2855
_reflns_number_total 5560
_reflns_threshold_expression 'I > 2\s(I)'
_cod_data_source_file c5cc06034f2.cif
_cod_data_source_block p211c
_cod_database_code 7118044
_shelx_space_group_comment
; 
The symmetry employed for this shelxl refinement is uniquely defined 
by the following loop, which should always be used as a source of 
symmetry information in preference to the above space-group names. 
They are only intended as comments. 
;
_shelx_estimated_absorpt_t_min 0.571
_shelx_estimated_absorpt_t_max 0.743
_shelxl_version_number 2014/6

loop_
_space_group_symop_operation_xyz
'x, y, z'
'-x, y+1/2, -z+1/2'
'-x, -y, -z'
'x, -y-1/2, z-1/2'

loop_
_atom_site_label
_atom_site_type_symbol
_atom_site_fract_x
_atom_site_fract_y
_atom_site_fract_z
_atom_site_U_iso_or_equiv
_atom_site_adp_type
_atom_site_occupancy
_atom_site_site_symmetry_order
_atom_site_calc_flag
_atom_site_refinement_flags_posn
_atom_site_refinement_flags_adp
_atom_site_refinement_flags_occupancy
_atom_site_disorder_assembly
_atom_site_disorder_group
C1 C -0.0476(11) -0.0413(11) 0.2016(11) 0.029(3) Uani 0.83 1 d . U P A 1
H1A H 0.0006 -0.0194 0.1544 0.043 Uiso 0.83 1 calc R U P A 1
H1B H -0.1097 -0.0464 0.1669 0.043 Uiso 0.83 1 calc R U P A 1
H1C H -0.0274 -0.0966 0.2262 0.043 Uiso 0.83 1 calc R U P A 1
C2 C -0.0574(12) 0.0169(10) 0.2882(12) 0.029(3) Uani 0.83 1 d . U P A 1
H2 H -0.1211 0.0067 0.3213 0.035 Uiso 0.83 1 calc R U P A 1
C3 C -0.0548(14) 0.1094(11) 0.2486(13) 0.043(4) Uani 0.83 1 d . U P A 1
H3A H 0.0102 0.1228 0.2248 0.065 Uiso 0.83 1 calc R U P A 1
H3B H -0.0726 0.1478 0.3035 0.065 Uiso 0.83 1 calc R U P A 1
H3C H -0.1005 0.1157 0.1925 0.065 Uiso 0.83 1 calc R U P A 1
C4 C 0.2453(14) -0.1269(11) 0.5562(15) 0.050(5) Uani 0.83 1 d . U P B 1
H4A H 0.3126 -0.1375 0.5744 0.075 Uiso 0.83 1 calc R U P B 1
H4B H 0.2218 -0.1726 0.5130 0.075 Uiso 0.83 1 calc R U P B 1
H4C H 0.2062 -0.1240 0.6179 0.075 Uiso 0.83 1 calc R U P B 1
C5 C 0.2884(12) 0.0214(11) 0.5602(12) 0.036(4) Uani 0.83 1 d . U P B 1
H5A H 0.2756 0.0769 0.5312 0.054 Uiso 0.83 1 calc R U P B 1
H5B H 0.3578 0.0106 0.5594 0.054 Uiso 0.83 1 calc R U P B 1
H5C H 0.2648 0.0196 0.6301 0.054 Uiso 0.83 1 calc R U P B 1
C6 C 0.2381(13) -0.0440(11) 0.4991(14) 0.039(4) Uani 0.83 1 d . U P B 1
H6 H 0.2697 -0.0494 0.4314 0.047 Uiso 0.83 1 calc R U P B 1
C7 C 0.0589(13) 0.2177(9) 0.5300(12) 0.036(4) Uani 0.83 1 d . U P C 1
H7 H 0.1136 0.2164 0.4807 0.043 Uiso 0.83 1 calc R U P C 1
C8 C 0.5476(11) 0.9587(10) 0.7000(10) 0.027(3) Uani 0.83 1 d . U P D 1
H8A H 0.5302 0.9030 0.7258 0.041 Uiso 0.83 1 calc R U P D 1
H8B H 0.6088 0.9552 0.6634 0.041 Uiso 0.83 1 calc R U P D 1
H8C H 0.4972 0.9788 0.6541 0.041 Uiso 0.83 1 calc R U P D 1
C9 C 0.5553(14) 1.1091(10) 0.7474(13) 0.039(4) Uani 0.83 1 d . U P D 1
H9A H 0.4893 1.1237 0.7282 0.059 Uiso 0.83 1 calc R U P D 1
H9B H 0.5972 1.1132 0.6879 0.059 Uiso 0.83 1 calc R U P D 1
H9C H 0.5780 1.1479 0.7998 0.059 Uiso 0.83 1 calc R U P D 1
C10 C 0.5578(12) 1.0196(10) 0.7882(12) 0.031(3) Uani 0.83 1 d . U P D 1
H10 H 0.6217 1.0099 0.8210 0.038 Uiso 0.83 1 calc R U P D 1
C11 C 0.2544(14) 0.8736(11) 1.0569(15) 0.050(5) Uani 0.83 1 d . U P E 1
H11A H 0.2835 0.8285 1.0167 0.075 Uiso 0.83 1 calc R U P E 1
H11B H 0.1862 0.8610 1.0684 0.075 Uiso 0.83 1 calc R U P E 1
H11C H 0.2876 0.8779 1.1222 0.075 Uiso 0.83 1 calc R U P E 1
C12 C 0.2120(11) 1.0216(10) 1.0599(12) 0.032(4) Uani 0.83 1 d . U P E 1
H12A H 0.2383 1.0235 1.1287 0.047 Uiso 0.83 1 calc R U P E 1
H12B H 0.1432 1.0080 1.0628 0.047 Uiso 0.83 1 calc R U P E 1
H12C H 0.2206 1.0764 1.0273 0.047 Uiso 0.83 1 calc R U P E 1
C13 C 0.2634(13) 0.9561(11) 1.0003(14) 0.039(4) Uani 0.83 1 d . U P E 1
H13 H 0.2313 0.9503 0.9328 0.047 Uiso 0.83 1 calc R U P E 1
C14 C 0.5588(13) 0.7812(10) 0.9707(12) 0.036(4) Uani 0.83 1 d . U P F 1
H14 H 0.6135 0.7833 1.0199 0.043 Uiso 0.83 1 calc R U P F 1
C15 C 0.0068(15) 0.2807(11) 0.4751(15) 0.052(5) Uani 0.83 1 d . U P C 1
H15A H -0.0621 0.2752 0.4895 0.079 Uiso 0.83 1 calc R U P C 1
H15B H 0.0180 0.2735 0.4024 0.079 Uiso 0.83 1 calc R U P C 1
H15C H 0.0289 0.3365 0.4961 0.079 Uiso 0.83 1 calc R U P C 1
C16 C 0.1202(16) 0.2320(12) 0.6165(15) 0.057(5) Uani 0.83 1 d . U P C 1
H16A H 0.1476 0.2887 0.6127 0.085 Uiso 0.83 1 calc R U P C 1
H16B H 0.1723 0.1906 0.6169 0.085 Uiso 0.83 1 calc R U P C 1
H16C H 0.0822 0.2266 0.6787 0.085 Uiso 0.83 1 calc R U P C 1
C17 C 0.6207(16) 0.7676(12) 0.8839(15) 0.059(5) Uani 0.83 1 d . U P F 1
H17A H 0.6464 0.7103 0.8860 0.089 Uiso 0.83 1 calc R U P F 1
H17B H 0.6740 0.8079 0.8855 0.089 Uiso 0.83 1 calc R U P F 1
H17C H 0.5835 0.7754 0.8215 0.089 Uiso 0.83 1 calc R U P F 1
C18 C 0.5083(15) 0.7212(11) 1.0256(15) 0.051(5) Uani 0.83 1 d . U P F 1
H18A H 0.5316 0.6651 1.0077 0.077 Uiso 0.83 1 calc R U P F 1
H18B H 0.4395 0.7254 1.0097 0.077 Uiso 0.83 1 calc R U P F 1
H18C H 0.5180 0.7309 1.0982 0.077 Uiso 0.83 1 calc R U P F 1
N1 N 0.1313(7) -0.0226(6) 0.4852(7) 0.022(2) Uani 1 1 d . . . . .
N2 N 0.0187(8) 0.0047(6) 0.3637(7) 0.024(2) Uani 1 1 d . . . . .
N3 N 0.0317(7) 0.1263(6) 0.5126(7) 0.021(2) Uani 1 1 d . . . . .
N4 N 0.4817(7) 1.0045(6) 0.8641(7) 0.022(2) Uani 1 1 d . . . . .
N5 N 0.3675(7) 0.9776(6) 0.9841(7) 0.021(2) Uani 1 1 d . . . . .
N6 N 0.5304(7) 0.8728(6) 0.9881(7) 0.024(2) Uani 1 1 d . . . . .
P5 P 0.0597(2) -0.0856(2) 0.4141(2) 0.0243(7) Uani 1 1 d . . . . .
P6 P 0.4061(2) 1.0681(2) 0.9275(2) 0.0248(7) Uani 1 1 d . . . . .
P7 P 0.4407(2) 0.9142(2) 0.9142(2) 0.0260(8) Uani 1 1 d . . . . .
P8 P 0.0939(2) 0.0679(2) 0.4275(2) 0.0243(7) Uani 1 1 d . . . . .
Se1 Se 0.30590(11) 1.13376(10) 0.84204(12) 0.0412(4) Uani 1 1 d . . . . .
Se2 Se 0.19436(11) 0.13370(10) 0.34238(12) 0.0415(4) Uani 1 1 d . . . . .
Se3 Se 0.36654(13) 0.83215(11) 0.82018(13) 0.0503(5) Uani 1 1 d . . . . .
Se4 Se 0.13349(12) -0.16788(11) 0.32032(12) 0.0499(5) Uani 1 1 d . . . . .

loop_
_atom_site_aniso_label
_atom_site_aniso_U_11
_atom_site_aniso_U_22
_atom_site_aniso_U_33
_atom_site_aniso_U_23
_atom_site_aniso_U_13
_atom_site_aniso_U_12
C1 0.021(7) 0.048(8) 0.018(7) -0.011(6) -0.010(6) 0.000(7)
C2 0.030(6) 0.026(6) 0.033(6) 0.006(5) -0.006(5) 0.001(5)
C3 0.051(9) 0.033(8) 0.045(9) 0.007(7) -0.030(7) 0.000(7)
C4 0.044(9) 0.041(9) 0.064(10) -0.002(8) -0.020(8) 0.019(8)
C5 0.026(8) 0.047(9) 0.034(8) -0.012(7) -0.003(7) -0.007(7)
C6 0.032(7) 0.038(7) 0.046(7) 0.001(6) -0.004(6) 0.003(6)
C7 0.049(7) 0.017(6) 0.040(7) 0.001(5) -0.017(6) -0.015(6)
C8 0.024(7) 0.044(8) 0.013(7) -0.004(6) 0.010(6) 0.002(7)
C9 0.053(9) 0.023(8) 0.041(8) 0.005(7) 0.031(7) 0.001(7)
C10 0.035(7) 0.027(6) 0.033(6) 0.002(5) 0.011(6) -0.001(5)
C11 0.051(9) 0.039(9) 0.061(10) 0.006(8) 0.025(8) -0.018(8)
C12 0.014(7) 0.043(8) 0.038(8) -0.006(7) 0.014(6) -0.004(6)
C13 0.034(7) 0.036(7) 0.046(7) 0.006(6) 0.011(6) -0.003(6)
C14 0.047(7) 0.020(6) 0.040(7) 0.004(5) 0.015(6) 0.012(6)
C15 0.059(10) 0.025(8) 0.073(10) 0.005(8) -0.026(9) -0.010(8)
C16 0.072(11) 0.027(8) 0.071(10) -0.013(8) -0.036(9) -0.008(8)
C17 0.070(11) 0.037(9) 0.070(10) -0.009(8) 0.041(9) 0.004(8)
C18 0.058(10) 0.022(8) 0.074(10) 0.007(8) 0.026(9) 0.003(8)
N1 0.015(5) 0.025(6) 0.025(6) 0.002(4) -0.003(4) 0.005(4)
N2 0.035(6) 0.022(6) 0.016(5) -0.001(4) -0.005(4) 0.001(5)
N3 0.026(6) 0.014(5) 0.024(5) -0.001(4) -0.003(4) 0.002(4)
N4 0.024(6) 0.019(5) 0.024(5) -0.003(4) 0.007(4) 0.001(4)
N5 0.018(5) 0.017(5) 0.027(6) -0.002(4) 0.006(4) -0.003(4)
N6 0.026(6) 0.019(6) 0.026(6) 0.000(4) 0.006(4) 0.006(4)
P5 0.0274(19) 0.0212(18) 0.0242(17) -0.0048(13) -0.0026(14) 0.0059(14)
P6 0.0219(18) 0.0260(18) 0.0265(17) 0.0010(14) 0.0035(14) 0.0010(14)
P7 0.0284(19) 0.0239(18) 0.0259(18) -0.0043(14) 0.0019(14) -0.0051(15)
P8 0.0213(18) 0.0247(18) 0.0270(18) 0.0015(14) -0.0032(13) -0.0033(14)
Se1 0.0353(9) 0.0408(9) 0.0476(9) 0.0087(7) -0.0067(7) 0.0085(7)
Se2 0.0353(9) 0.0412(9) 0.0480(9) 0.0079(7) 0.0074(7) -0.0091(7)
Se3 0.0536(11) 0.0447(10) 0.0525(10) -0.0138(8) -0.0051(8) -0.0083(8)
Se4 0.0521(11) 0.0451(10) 0.0525(10) -0.0141(8) 0.0071(8) 0.0072(8)

loop_
_atom_type_symbol
_atom_type_description
_atom_type_scat_dispersion_real
_atom_type_scat_dispersion_imag
_atom_type_scat_source
C C 0.0033 0.0016 'International Tables Vol C Tables 4.2.6.8 and 6.1.1.4'
H H 0.0000 0.0000 'International Tables Vol C Tables 4.2.6.8 and 6.1.1.4'
N N 0.0061 0.0033 'International Tables Vol C Tables 4.2.6.8 and 6.1.1.4'
P P 0.1023 0.0942 'International Tables Vol C Tables 4.2.6.8 and 6.1.1.4'
Se Se -0.0929 2.2259 'International Tables Vol C Tables 4.2.6.8 and 6.1.1.4'

loop_
_geom_angle_atom_site_label_1
_geom_angle_atom_site_label_2
_geom_angle_atom_site_label_3
_geom_angle
_geom_angle_site_symmetry_1
_geom_angle_site_symmetry_3
N2 C2 C1 112.2(13) . .
N2 C2 C3 109.6(12) . .
C1 C2 C3 109.2(13) . .
C5 C6 C4 107.8(15) . .
C5 C6 N1 111.3(13) . .
C4 C6 N1 108.4(14) . .
C15 C7 C16 126.0(15) . .
C15 C7 N3 117.9(13) . .
C16 C7 N3 114.6(13) . .
N4 C10 C8 110.4(12) . .
N4 C10 C9 112.1(12) . .
C8 C10 C9 108.8(13) . .
C12 C13 N5 112.1(13) . .
C12 C13 C11 107.9(14) . .
N5 C13 C11 110.3(14) . .
C18 C14 C17 127.5(16) . .
C18 C14 N6 116.6(13) . .
C17 C14 N6 114.5(13) . .
C6 N1 P5 120.2(9) . .
C6 N1 P8 122.2(9) . .
P5 N1 P8 94.2(5) . .
C2 N2 P8 135.3(9) . .
C2 N2 P5 128.7(9) . .
P8 N2 P5 95.9(5) . .
C7 N3 P8 119.8(10) . .
C7 N3 P5 117.3(9) . 3_556
P8 N3 P5 122.8(6) . 3_556
C10 N4 P7 130.5(9) . .
C10 N4 P6 133.4(9) . .
P7 N4 P6 96.2(5) . .
C13 N5 P7 121.1(9) . .
C13 N5 P6 123.8(9) . .
P7 N5 P6 94.4(5) . .
C14 N6 P6 119.4(10) . 3_677
C14 N6 P7 118.0(10) . .
P6 N6 P7 122.5(6) 3_677 .
N2 P5 N1 85.0(5) . .
N2 P5 N3 107.1(5) . 3_556
N1 P5 N3 110.1(5) . 3_556
N2 P5 Se4 118.0(4) . .
N1 P5 Se4 114.5(4) . .
N3 P5 Se4 117.5(4) 3_556 .
N2 P5 P8 42.0(4) . .
N1 P5 P8 43.1(3) . .
N3 P5 P8 118.0(4) 3_556 .
Se4 P5 P8 124.48(18) . .
N4 P6 N6 109.5(5) . 3_677
N4 P6 N5 84.6(5) . .
N6 P6 N5 109.9(5) 3_677 .
N4 P6 Se1 116.8(4) . .
N6 P6 Se1 115.2(4) 3_677 .
N5 P6 Se1 116.9(4) . .
N4 P6 P7 41.9(3) . .
N6 P6 P7 119.1(4) 3_677 .
N5 P6 P7 42.7(3) . .
Se1 P6 P7 125.72(18) . .
N4 P7 N5 84.8(5) . .
N4 P7 N6 107.8(5) . .
N5 P7 N6 110.7(5) . .
N4 P7 Se3 118.1(4) . .
N5 P7 Se3 113.6(4) . .
N6 P7 Se3 117.4(4) . .
N4 P7 P6 41.9(3) . .
N5 P7 P6 42.9(3) . .
N6 P7 P6 118.4(4) . .
Se3 P7 P6 124.24(18) . .
N2 P8 N3 110.1(5) . .
N2 P8 N1 84.6(5) . .
N3 P8 N1 108.7(5) . .
N2 P8 Se2 116.7(4) . .
N3 P8 Se2 115.2(4) . .
N1 P8 Se2 117.6(4) . .
N2 P8 P5 42.1(3) . .
N3 P8 P5 119.1(4) . .
N1 P8 P5 42.6(3) . .
Se2 P8 P5 125.74(17) . .

loop_
_geom_bond_atom_site_label_1
_geom_bond_atom_site_label_2
_geom_bond_distance
_geom_bond_site_symmetry_2
C1 C2 1.48(2) .
C2 N2 1.466(18) .
C2 C3 1.56(2) .
C4 C6 1.52(2) .
C5 C6 1.49(2) .
C6 N1 1.533(19) .
C7 C15 1.43(2) .
C7 C16 1.44(2) .
C7 N3 1.520(17) .
C8 C10 1.52(2) .
C9 C10 1.52(2) .
C10 N4 1.476(18) .
C11 C13 1.52(2) .
C12 C13 1.49(2) .
C13 N5 1.502(19) .
C14 C18 1.39(2) .
C14 C17 1.45(2) .
C14 N6 1.528(18) .
N1 P5 1.695(10) .
N1 P8 1.711(10) .
N2 P8 1.678(10) .
N2 P5 1.683(10) .
N3 P8 1.696(10) .
N3 P5 1.723(10) 3_556
N4 P7 1.682(10) .
N4 P6 1.683(10) .
N5 P7 1.704(10) .
N5 P6 1.710(10) .
N6 P6 1.704(11) 3_677
N6 P7 1.714(10) .
P5 N3 1.723(10) 3_556
P5 Se4 2.075(3) .
P5 P8 2.496(5) .
P6 N6 1.704(11) 3_677
P6 Se1 2.074(4) .
P6 P7 2.504(5) .
P7 Se3 2.076(4) .
P8 Se2 2.075(4) .
